data_4313781
loop_
_publ_author_name
'Carolyn J. Shorrock'
'Howard Jong'
'Raymond J. Batchelor'
'Daniel B. Leznoff'

_publ_contact_author
;
 D. B. Leznoff
 Dept. of Chemistry, Simon Fraser University
 8888 University Way
 Burnaby, B.C.
 Canada
 V5A 1S6
;
_publ_contact_author_email dleznoff@sfu.ca
_publ_contact_author_fax 604-291-3765
_publ_contact_author_phone 604-291-4887
_publ_section_title
;
 [Au(CN)4]- as a Supramolecular Building Block for Heterobimetallic
 Coordination Polymers
;
_journal_name_full 'Inorganic Chemistry'
_journal_page_first 3917
_journal_page_last 3924
_journal_paper_doi 10.1021/ic0341441
_journal_volume 42
_journal_year 2003
_chemical_formula_moiety ' C12 H16 Au2 Cu N12  '
_chemical_formula_structural '[Cu(NH2CH2CH2NH2)2][Au(CN)4]2 '
_chemical_formula_sum 'C12 H16 Au2 Cu N12'
_chemical_formula_weight 785.819
_chemical_name_systematic ?
_space_group_IT_number 14
_symmetry_cell_setting monoclinic
_symmetry_space_group_name_Hall '-P 2ybc'
_symmetry_space_group_name_H-M 'P 1 21/c 1'
_cell_angle_alpha 90
_cell_angle_beta 97.044(14)
_cell_angle_gamma 90
_cell_formula_units_Z 2
_cell_length_a 6.688(1)
_cell_length_b 7.6971(9)
_cell_length_c 20.273(3)
_cell_measurement_reflns_used 32
_cell_measurement_temperature 293
_cell_measurement_theta_max 22.00
_cell_measurement_theta_min 20.00
_cell_volume 1035.7(3)
_computing_cell_refinement 'NRCVAX DATRD2'
_computing_data_collection 'NRC DIFRAC'
_computing_data_reduction 'NRCVAX DATRD2'
_computing_molecular_graphics
; 
 CAMERON (Watkin et al 1996) 
 ORTEP 3 (Farrugia 1997)
;
_computing_publication_material
; 
 CRYSTALS (Watkin et al 2001) 
;
_computing_structure_refinement
; 
 CRYSTALS (Watkin et al 2001) 
;
_computing_structure_solution 'SIR 92 (Altomare et al, 1994)'
_diffrn_ambient_temperature 293
_diffrn_measurement_device 'Nonius CAD-4    '
_diffrn_measurement_method 'Theta/2theta scan b/P/b '
_diffrn_radiation_monochromator graphite
_diffrn_radiation_source 'xray tube'
_diffrn_radiation_type 'Molybdenum K\a'
_diffrn_radiation_wavelength 0.71073
_diffrn_reflns_av_R_equivalents 0.040
_diffrn_reflns_limit_h_max 7
_diffrn_reflns_limit_h_min -7
_diffrn_reflns_limit_k_max 9
_diffrn_reflns_limit_k_min 0
_diffrn_reflns_limit_l_max 24
_diffrn_reflns_limit_l_min 0
_diffrn_reflns_number 2286
_diffrn_reflns_theta_max 25.05
_diffrn_reflns_theta_min 2.02
_diffrn_standards_decay_% 11.0
_diffrn_standards_interval_count 300
_diffrn_standards_number 2
_exptl_absorpt_coefficient_mu 15.133
_exptl_absorpt_correction_T_max 0.9935
_exptl_absorpt_correction_T_min 0.5432
_exptl_absorpt_correction_type psi-scan
_exptl_crystal_colour ' purple '
_exptl_crystal_density_diffrn 2.520
_exptl_crystal_density_meas ?
_exptl_crystal_description ' block '
_exptl_crystal_F_000 717.65
_exptl_crystal_size_max 0.36
_exptl_crystal_size_mid 0.24
_exptl_crystal_size_min 0.24
_refine_diff_density_max 1.38
_refine_diff_density_min -1.07
_refine_ls_extinction_coef 69.9(38)
_refine_ls_extinction_method 'Larson 1970 Crystallographic Computing eq 22'
_refine_ls_goodness_of_fit_ref 1.7062
_refine_ls_hydrogen_treatment constr
_refine_ls_matrix_type full
_refine_ls_number_parameters 127
_refine_ls_number_reflns 1472
_refine_ls_R_factor_gt 0.0294
_refine_ls_shift/su_max 0.0001553
_refine_ls_structure_factor_coef F
_refine_ls_weighting_details
;
w = 1/(.160E-01*F +0.00 *\s^2^(F ) + 0.00 ) 
;
_refine_ls_weighting_scheme calc
_refine_ls_wR_factor_ref 0.0367
_reflns_limit_h_max 7
_reflns_limit_h_min -7
_reflns_limit_k_max 9
_reflns_limit_k_min 0
_reflns_limit_l_max 24
_reflns_limit_l_min 0
_reflns_number_total 1825
_reflns_threshold_expression >2.50\s(I)
_cod_data_source_file ic0341441si20030211_011857_4.cif
_cod_data_source_block Cuen2AuCN4
_cod_depositor_comments
;
The following automatic conversions were performed:

'_symmetry_cell_setting' value 'Monoclinic ' changed to 'monoclinic'
according to the built-in table from CIF Core dictionary named
'cif_core.dic' version 2.4.1 from 2010-06-29.

Automatic conversion script
Id: cif_fix_values 1646 2011-03-28 12:23:43Z adriana 

The following automatic conversions were performed:

'_exptl_crystal_density_meas' value 'not measured' was changed to '?'
- the value is perceived as not measured.

Automatic conversion script
Id: cif_fix_values 3008 2015-01-20 13:52:24Z robertas 
;
_cod_original_cell_volume 1035.798
_cod_original_sg_symbol_H-M 'P 1 21/c 1 '
_cod_original_formula_sum ' C12 H16 Au2 Cu N12  '
_cod_database_code 4313781

loop_
_symmetry_equiv_pos_as_xyz
x,y,z
-x,-y,-z
-x,y+1/2,-z+1/2
x,-y+1/2,z+1/2

loop_
_atom_site_label
_atom_site_type_symbol
_atom_site_fract_x
_atom_site_fract_y
_atom_site_fract_z
_atom_site_U_iso_or_equiv
_atom_site_occupancy
_atom_site_adp_type
AU1 AU 0.17613(5) -0.34090(4) 1.199069(15) 0.0357 1.0000 Uani
CU1 CU 0.5000 -1.0000 1.0000 0.0395 1.0000 Uani
N11 N 0.3038(13) -0.2125(11) 1.0639(4) 0.0553 1.0000 Uani
N12 N 0.5550(16) -0.1564(12) 1.2723(5) 0.0724 1.0000 Uani
N13 N 0.0465(14) -0.4646(12) 1.3341(4) 0.0611 1.0000 Uani
N14 N -0.1898(16) -0.5211(14) 1.1163(5) 0.0734 1.0000 Uani
C11 C 0.2579(14) -0.2603(12) 1.1128(4) 0.0404 1.0000 Uani
C12 C 0.4132(15) -0.2221(13) 1.2465(5) 0.0461 1.0000 Uani
C13 C 0.0932(15) -0.4154(12) 1.2855(4) 0.0438 1.0000 Uani
C14 C -0.0588(15) -0.4578(13) 1.1477(4) 0.0469 1.0000 Uani
N3 N 0.2527(11) -0.865(1) 0.9647(4) 0.0448 1.0000 Uani
N4 N 0.5098(12) -0.8362(9) 1.0779(4) 0.0452 1.0000 Uani
C1 C 0.1800(16) -0.7713(15) 1.0202(5) 0.0604 1.0000 Uani
C2 C 0.3593(18) -0.6991(14) 1.0616(6) 0.0659 1.0000 Uani
H31 H 0.1547(11) -0.941(1) 0.9453(4) 0.058(15) 1.0000 Uiso
H32 H 0.2852(11) -0.786(1) 0.9330(4) 0.058(15) 1.0000 Uiso
H41 H 0.4848(12) -0.8962(9) 1.1158(4) 0.062(15) 1.0000 Uiso
H42 H 0.6371(12) -0.7859(9) 1.0850(4) 0.062(15) 1.0000 Uiso
H11 H 0.1114(16) -0.8496(15) 1.0459(5) 0.08(2) 1.0000 Uiso
H12 H 0.0905(16) -0.6816(15) 1.0034(5) 0.08(2) 1.0000 Uiso
H21 H 0.3197(18) -0.6568(14) 1.1021(6) 0.08(2) 1.0000 Uiso
H22 H 0.4136(18) -0.6065(14) 1.0385(6) 0.08(2) 1.0000 Uiso

loop_
_atom_site_aniso_label
_atom_site_aniso_U_11
_atom_site_aniso_U_22
_atom_site_aniso_U_33
_atom_site_aniso_U_23
_atom_site_aniso_U_13
_atom_site_aniso_U_12
Au1 0.0358(2) 0.0335(2) 0.0377(2) 0.00260(14) 0.00435(13) -0.00350(15)
Cu1 0.0385(8) 0.0412(8) 0.0372(7) -0.0052(6) -0.0019(6) 0.0032(7)
N11 0.059(6) 0.055(5) 0.054(5) 0.001(4) 0.013(4) -0.002(4)
N12 0.069(7) 0.073(7) 0.072(6) -0.009(5) -0.001(5) -0.034(6)
N13 0.061(6) 0.071(6) 0.052(5) 0.002(4) 0.007(4) -0.015(5)
N14 0.068(7) 0.083(7) 0.063(5) -0.001(5) -0.013(5) -0.019(6)
C11 0.041(5) 0.042(5) 0.038(4) 0.014(4) 0.004(4) 0.005(4)
C12 0.038(5) 0.051(5) 0.049(5) 0.003(4) 0.001(4) -0.017(4)
C13 0.055(6) 0.044(5) 0.032(4) 0.007(4) 0.005(4) -0.007(4)
C14 0.044(6) 0.052(5) 0.043(5) 0.011(4) -0.002(4) -0.011(5)
N3 0.037(4) 0.049(4) 0.046(4) 0.002(3) -0.002(3) -0.001(4)
N4 0.046(5) 0.049(5) 0.040(4) -0.009(3) 0.003(3) -0.008(4)
C1 0.047(6) 0.070(7) 0.065(6) -0.007(6) 0.008(5) 0.014(5)
C2 0.069(8) 0.058(6) 0.068(7) -0.022(5) -0.001(6) 0.014(6)

loop_
_atom_type_symbol
_atom_type_scat_dispersion_real
_atom_type_scat_dispersion_imag
_atom_type_scat_Cromer_Mann_a1
_atom_type_scat_Cromer_Mann_b1
_atom_type_scat_Cromer_Mann_a2
_atom_type_scat_Cromer_Mann_b2
_atom_type_scat_Cromer_Mann_a3
_atom_type_scat_Cromer_Mann_b3
_atom_type_scat_Cromer_Mann_a4
_atom_type_scat_Cromer_Mann_b4
_atom_type_scat_Cromer_Mann_c
_atom_type_scat_source
'Au  ' -2.6880 8.7980 16.8819 0.4611 18.5913 8.6216 25.5582 1.4826 5.8600 36.3956 12.0658 International_Tables_Vol_IV_Table_2.2B
'Cu  ' 0.2630 1.2660 13.3380 3.5828 7.1676 0.2470 5.6158 11.3966 1.6735 64.8126 1.1910 International_Tables_Vol_IV_Table_2.2B
'N   ' 0.0061 0.0033 12.2126 0.0057 3.1322 9.8933 2.0125 28.9975 1.1663 0.5826 -11.5290 International_Tables_Vol_IV_Table_2.2B
'C   ' 0.0033 0.0016 2.3100 20.8439 1.0200 10.2075 1.5886 0.5687 0.8650 51.6512 0.2156 International_Tables_Vol_IV_Table_2.2B
'H   ' 0.0000 0.0000 0.4930 10.5109 0.3229 26.1257 0.1402 3.1424 0.0408 57.7997 0.0030 International_Tables_Vol_IV_Table_2.2B

loop_
_geom_angle_atom_site_label_1
_geom_angle_site_symmetry_1
_geom_angle_atom_site_label_2
_geom_angle_site_symmetry_2
_geom_angle_atom_site_label_3
_geom_angle_site_symmetry_3
_geom_angle
_geom_angle_publ_flag
C11 . Au1 . C12 . 89.6(4) yes
C11 . Au1 . C13 . 178.6(3) yes
C12 . Au1 . C13 . 89.9(4) yes
C11 . Au1 . C14 . 88.0(4) yes
C12 . Au1 . C14 . 177.6(4) yes
C13 . Au1 . C14 . 92.5(4) yes
N11 1_545 Cu1 . N11 2_647 179.995 yes
N11 1_545 Cu1 . N3 . 93.5(3) yes
N11 2_647 Cu1 . N3 . 86.5(3) yes
N11 1_545 Cu1 . N3 2_637 86.5(3) yes
N11 2_647 Cu1 . N3 2_637 93.5(3) yes
N3 . Cu1 . N3 2_637 179.994 yes
N11 1_545 Cu1 . N4 . 88.5(3) yes
N11 2_647 Cu1 . N4 . 91.5(3) yes
N3 . Cu1 . N4 . 84.3(3) yes
N3 2_637 Cu1 . N4 . 95.7(3) yes
N11 1_545 Cu1 . N4 2_637 91.5(3) yes
N11 2_647 Cu1 . N4 2_637 88.5(3) yes
N3 . Cu1 . N4 2_637 95.7(3) yes
N3 2_637 Cu1 . N4 2_637 84.3(3) yes
N4 . Cu1 . N4 2_637 179.994 yes
Cu1 1_565 N11 . C11 . 149.7(8) yes
Au1 . C11 . N11 . 179.2(9) yes
Au1 . C12 . N12 . 177.3(10) yes
Au1 . C13 . N13 . 177.3(9) yes
Au1 . C14 . N14 . 177.2(9) yes
Cu1 . N3 . C1 . 108.4(6) yes
Cu1 . N3 . H31 . 109.3(2) no
C1 . N3 . H31 . 110.5(5) no
Cu1 . N3 . H32 . 109.5(2) no
C1 . N3 . H32 . 109.7(6) no
H31 . N3 . H32 . 109.467 no
Cu1 . N4 . C2 . 108.6(6) yes
Cu1 . N4 . H41 . 110.2(2) no
C2 . N4 . H41 . 110.8(6) no
Cu1 . N4 . H42 . 108.8(2) no
C2 . N4 . H42 . 109.0(6) no
H41 . N4 . H42 . 109.467 no
N3 . C1 . C2 . 107.2(9) yes
N3 . C1 . H11 . 109.7(6) no
C2 . C1 . H11 . 109.8(7) no
N3 . C1 . H12 . 109.5(5) no
C2 . C1 . H12 . 111.2(6) no
H11 . C1 . H12 . 109.467 no
N4 . C2 . C1 . 110.0(9) yes
N4 . C2 . H21 . 108.0(6) no
C1 . C2 . H21 . 108.9(6) no
N4 . C2 . H22 . 110.9(6) no
C1 . C2 . H22 . 109.5(7) no
H21 . C2 . H22 . 109.467 no

loop_
_geom_bond_atom_site_label_1
_geom_bond_site_symmetry_1
_geom_bond_atom_site_label_2
_geom_bond_site_symmetry_2
_geom_bond_distance
_geom_bond_publ_flag
Au1 . C11 . 1.995(9) yes
Au1 . C12 . 1.975(9) yes
Au1 . C13 . 1.986(9) yes
Au1 . C14 . 1.990(9) yes
Cu1 . N11 1_545 2.548(9) yes
Cu1 . N11 2_647 2.548(9) yes
Cu1 . N3 . 2.010(7) yes
Cu1 . N3 2_637 2.010(7) yes
Cu1 . N4 . 2.015(7) yes
Cu1 . N4 2_637 2.015(7) yes
N11 . C11 . 1.135(11) yes
N12 . C12 . 1.143(12) yes
N13 . C13 . 1.134(12) yes
N14 . C14 . 1.128(12) yes
N3 . C1 . 1.469(13) yes
N3 . H31 . 0.930 no
N3 . H32 . 0.930 no
N4 . C2 . 1.467(12) yes
N4 . H41 . 0.930 no
N4 . H42 . 0.930 no
C1 . C2 . 1.485(15) yes
C1 . H11 . 0.950 no
C1 . H12 . 0.950 no
C2 . H21 . 0.950 no
C2 . H22 . 0.950 no

loop_
_geom_contact_atom_site_label_1
_geom_contact_site_symmetry_1
_geom_contact_atom_site_label_2
_geom_contact_site_symmetry_2
_geom_contact_distance
_geom_contact_publ_flag
Au1 . N12 3_647 3.035(8) ?

loop_
_geom_hbond_atom_site_label_D
_geom_hbond_site_symmetry_D
_geom_hbond_atom_site_label_H
_geom_hbond_site_symmetry_H
_geom_hbond_atom_site_label_A
_geom_hbond_site_symmetry_A
_geom_hbond_distance_DH
_geom_hbond_distance_HA
_geom_hbond_distance_DA
_geom_hbond_angle_DHA
_geom_hbond_publ_flag
N3 . H31 . N13 4_534 0.93 2.40 3.121(11) 135 no
N3 . H32 . N14 2_547 0.93 2.61 3.395(12) 142 no
N4 . H42 . N14 1_655 0.93 2.39 3.184(12) 143 no

loop_
_geom_torsion_atom_site_label_1
_geom_torsion_atom_site_label_2
_geom_torsion_atom_site_label_3
_geom_torsion_atom_site_label_4
_geom_torsion
_geom_torsion_site_symmetry_1
_geom_torsion_site_symmetry_2
_geom_torsion_site_symmetry_3
_geom_torsion_site_symmetry_4
_geom_torsion_publ_flag
? ? ? ? ? ? ? ? ? ?
